data_2238613
loop_
_publ_author_name
'Yu, Byung-Yong'
'Lee, Jae Kyun'
'Cho, Yong Seo'
'Min, Sun-Joon'
'Woo, Jae Chun'

_publ_section_title
;
 9-[(<i>E</i>)-2-(4-Chlorophenyl)ethenyl]-3,3,6,6-tetramethyl-2,3,4,5,6,7,8,9-octahydro-1<i>H</i>-xanthene-1,8-dione
;
_journal_issue 10
_journal_name_full 'Acta Crystallographica Section E'
_journal_page_first o1542
_journal_paper_doi 10.1107/S1600536813025026
_journal_volume 69
_journal_year 2013
_chemical_formula_iupac 'C25 H27 Cl O3'
_chemical_formula_moiety 'C25 H27 Cl O3'
_chemical_formula_sum 'C25 H27 Cl O3'
_chemical_formula_weight 410.94
_chemical_name_systematic
9-[(<i>E</i>)-2-(4-Chlorophenyl)ethenyl]-3,3,6,6-tetramethyl-2,3,4,5,6,7,8,9-octahydro-1<i>H</i>-xanthene-1,8-dione
_space_group_IT_number 14
_symmetry_cell_setting monoclinic
_symmetry_space_group_name_Hall '-P 2yn'
_symmetry_space_group_name_H-M 'P 1 21/n 1'
_atom_sites_solution_hydrogens geom
_atom_sites_solution_primary direct
_atom_sites_solution_secondary difmap
_cell_angle_alpha 90.0000
_cell_angle_beta 100.9322(18)
_cell_angle_gamma 90.0000
_cell_formula_units_Z 4
_cell_length_a 5.9686(4)
_cell_length_b 18.7567(13)
_cell_length_c 20.1089(13)
_cell_measurement_reflns_used 12401
_cell_measurement_temperature 296
_cell_measurement_theta_max 27.45
_cell_measurement_theta_min 3.00
_cell_volume 2210.4(3)
_computing_cell_refinement 'RAPID-AUTO (Rigaku, 1995)'
_computing_data_collection 'RAPID-AUTO (Rigaku, 2006)'
_computing_data_reduction 'RAPID-AUTO (Rigaku, 1995)'
_computing_molecular_graphics 'CrystalStructure (Rigaku, 2010)'
_computing_publication_material 'CrystalStructure (Rigaku, 2010)'
_computing_structure_refinement 'SHELXL97 (Sheldrick, 2008)'
_computing_structure_solution '<i>Il Milione</i> (Burla <i>et al.</i>, 2007)'
_diffrn_ambient_temperature 296
_diffrn_detector_area_resol_mean 10.000
_diffrn_measured_fraction_theta_full 0.995
_diffrn_measured_fraction_theta_max 0.995
_diffrn_measurement_device_type 'Rigaku R-AXIS RAPID'
_diffrn_measurement_method \w
_diffrn_radiation_type 'Mo K\a'
_diffrn_radiation_wavelength 0.71075
_diffrn_reflns_av_R_equivalents 0.0417
_diffrn_reflns_limit_h_max 7
_diffrn_reflns_limit_h_min -7
_diffrn_reflns_limit_k_max 24
_diffrn_reflns_limit_k_min -24
_diffrn_reflns_limit_l_max 26
_diffrn_reflns_limit_l_min -26
_diffrn_reflns_number 21185
_diffrn_reflns_theta_full 27.46
_diffrn_reflns_theta_max 27.46
_diffrn_standards_number 0
_exptl_absorpt_coefficient_mu 0.195
_exptl_absorpt_correction_T_max 0.981
_exptl_absorpt_correction_T_min 0.629
_exptl_absorpt_correction_type multi-scan
_exptl_absorpt_process_details '(ABSCOR, Rigaku, 1995)'
_exptl_crystal_colour colorless
_exptl_crystal_density_diffrn 1.235
_exptl_crystal_density_method 'not measured'
_exptl_crystal_description block
_exptl_crystal_F_000 872.00
_exptl_crystal_size_max 0.400
_exptl_crystal_size_mid 0.100
_exptl_crystal_size_min 0.100
_refine_diff_density_max 0.490
_refine_diff_density_min -0.370
_refine_ls_extinction_method none
_refine_ls_goodness_of_fit_ref 1.114
_refine_ls_hydrogen_treatment mixed
_refine_ls_number_parameters 274
_refine_ls_number_reflns 5042
_refine_ls_number_restraints 0
_refine_ls_R_factor_gt 0.0571
_refine_ls_shift/su_max 0.000
_refine_ls_structure_factor_coef Fsqd
_refine_ls_weighting_details 'w = 1/[\s^2^(Fo^2^)+(0.0909P)^2^+0.3774P] where P=(Fo^2^+2Fc^2^)/3'
_refine_ls_weighting_scheme calc
_refine_ls_wR_factor_ref 0.1938
_reflns_number_gt 2842
_reflns_number_total 5042
_reflns_threshold_expression F^2^>2.0\s(F^2^)
_cod_data_source_file ff2119.cif
_cod_data_source_block I
_cod_database_code 2238613

loop_
_symmetry_equiv_pos_site_id
_symmetry_equiv_pos_as_xyz
1 +X,+Y,+Z
2 1/2-X,1/2+Y,1/2-Z
3 -X,-Y,-Z
4 1/2+X,1/2-Y,1/2+Z

loop_
_atom_site_type_symbol
_atom_site_label
_atom_site_fract_x
_atom_site_fract_y
_atom_site_fract_z
_atom_site_U_iso_or_equiv
_atom_site_adp_type
_atom_site_calc_flag
_atom_site_refinement_flags
_atom_site_occupancy
_atom_site_symmetry_multiplicity
Cl Cl1 0.69966(17) 0.07641(5) 1.05177(4) 0.0940(4) Uani d . 1.0 4
O O1 0.7005(3) 0.30837(9) 0.63125(9) 0.0555(5) Uani d . 1.0 4
O O2 1.1309(4) 0.09617(11) 0.64406(11) 0.0807(7) Uani d . 1.0 4
O O3 1.4226(3) 0.33059(11) 0.77323(11) 0.0772(7) Uani d . 1.0 4
C C1 1.0997(4) 0.23354(12) 0.70199(12) 0.0475(6) Uani d . 1.0 4
C C2 1.0643(4) 0.31308(12) 0.70432(11) 0.0445(6) Uani d . 1.0 4
C C3 1.2468(4) 0.35734(14) 0.74179(14) 0.0553(7) Uani d . 1.0 4
C C4 1.2148(5) 0.43693(14) 0.73819(14) 0.0574(7) Uani d . 1.0 4
C C5 0.9668(4) 0.46069(12) 0.73584(12) 0.0465(6) Uani d . 1.0 4
C C6 0.8129(4) 0.42116(12) 0.67791(12) 0.0476(6) Uani d . 1.0 4
C C7 0.8714(4) 0.34484(12) 0.67331(11) 0.0433(5) Uani d . 1.0 4
C C8 0.7416(4) 0.23900(13) 0.61490(12) 0.0502(6) Uani d . 1.0 4
C C9 0.5527(5) 0.21123(15) 0.56166(13) 0.0594(7) Uani d . 1.0 4
C C10 0.6217(5) 0.14590(12) 0.52433(12) 0.0497(6) Uani d . 1.0 4
C C11 0.7561(5) 0.09527(13) 0.57644(14) 0.0623(7) Uani d . 1.0 4
C C12 0.9542(5) 0.12910(13) 0.62313(13) 0.0560(7) Uani d . 1.0 4
C C13 0.9267(4) 0.20277(13) 0.64482(11) 0.0478(6) Uani d . 1.0 4
C C14 1.0738(5) 0.19832(13) 0.76848(12) 0.0502(6) Uani d . 1.0 4
C C15 0.9167(5) 0.21453(14) 0.80290(14) 0.0540(7) Uani d . 1.0 4
C C16 0.8714(4) 0.18080(12) 0.86494(12) 0.0477(6) Uani d . 1.0 4
C C17 0.6773(5) 0.20050(14) 0.88966(13) 0.0563(7) Uani d . 1.0 4
C C18 0.6241(5) 0.16827(14) 0.94691(14) 0.0607(7) Uani d . 1.0 4
C C19 0.7662(5) 0.11714(15) 0.98006(13) 0.0587(7) Uani d . 1.0 4
C C20 0.9630(5) 0.09732(14) 0.95799(14) 0.0605(7) Uani d . 1.0 4
C C21 1.0122(4) 0.12912(13) 0.90070(13) 0.0539(6) Uani d . 1.0 4
C C22 0.9015(5) 0.44069(16) 0.80400(14) 0.0677(8) Uani d . 1.0 4
C C23 0.9392(6) 0.54004(15) 0.72602(18) 0.0790(9) Uani d . 1.0 4
C C24 0.4088(5) 0.10911(16) 0.48605(15) 0.0692(8) Uani d . 1.0 4
C C25 0.7708(5) 0.16842(16) 0.47402(14) 0.0694(8) Uani d . 1.0 4
H H1 1.2533 0.2240 0.6936 0.0570 Uiso calc R 1.0 4
H H4A 1.2650 0.4546 0.6981 0.0689 Uiso calc R 1.0 4
H H4B 1.3110 0.4584 0.7774 0.0689 Uiso calc R 1.0 4
H H6A 0.6560 0.4249 0.6840 0.0572 Uiso calc R 1.0 4
H H6B 0.8234 0.4443 0.6355 0.0572 Uiso calc R 1.0 4
H H9A 0.5029 0.2488 0.5290 0.0713 Uiso calc R 1.0 4
H H9B 0.4244 0.1986 0.5826 0.0713 Uiso calc R 1.0 4
H H11A 0.6532 0.0753 0.6035 0.0747 Uiso calc R 1.0 4
H H11B 0.8129 0.0562 0.5527 0.0747 Uiso calc R 1.0 4
H H17 0.5819 0.2358 0.8675 0.0676 Uiso calc R 1.0 4
H H18 0.4930 0.1814 0.9625 0.0728 Uiso calc R 1.0 4
H H20 1.0603 0.0632 0.9814 0.0726 Uiso calc R 1.0 4
H H21 1.1437 0.1156 0.8855 0.0647 Uiso calc R 1.0 4
H H22A 0.7482 0.4560 0.8042 0.0813 Uiso calc R 1.0 4
H H22B 1.0041 0.4637 0.8402 0.0813 Uiso calc R 1.0 4
H H22C 0.9116 0.3899 0.8100 0.0813 Uiso calc R 1.0 4
H H23A 0.9751 0.5531 0.6831 0.0948 Uiso calc R 1.0 4
H H23B 1.0404 0.5643 0.7616 0.0948 Uiso calc R 1.0 4
H H23C 0.7845 0.5532 0.7271 0.0948 Uiso calc R 1.0 4
H H24A 0.4521 0.0680 0.4631 0.0831 Uiso calc R 1.0 4
H H24B 0.3253 0.1415 0.4535 0.0831 Uiso calc R 1.0 4
H H24C 0.3146 0.0946 0.5174 0.0831 Uiso calc R 1.0 4
H H25A 0.9061 0.1914 0.4979 0.0833 Uiso calc R 1.0 4
H H25B 0.6873 0.2009 0.4416 0.0833 Uiso calc R 1.0 4
H H25C 0.8126 0.1271 0.4510 0.0833 Uiso calc R 1.0 4
H H14 1.170(5) 0.1623(16) 0.7859(15) 0.073(9) Uiso d . 1.0 4
H H15 0.820(5) 0.2468(16) 0.7866(15) 0.069(9) Uiso d . 1.0 4

loop_
_atom_site_aniso_label
_atom_site_aniso_U_11
_atom_site_aniso_U_22
_atom_site_aniso_U_33
_atom_site_aniso_U_12
_atom_site_aniso_U_13
_atom_site_aniso_U_23
Cl1 0.1078(7) 0.1136(8) 0.0698(6) 0.0045(6) 0.0402(5) 0.0178(5)
O1 0.0479(9) 0.0512(11) 0.0609(11) 0.0086(8) -0.0067(8) -0.0155(8)
O2 0.0945(16) 0.0552(12) 0.0814(15) 0.0261(11) -0.0114(12) -0.0069(10)
O3 0.0510(11) 0.0622(13) 0.1048(17) 0.0042(9) -0.0200(11) 0.0069(11)
C1 0.0466(13) 0.0483(14) 0.0452(13) 0.0060(11) 0.0026(10) -0.0004(10)
C2 0.0430(12) 0.0453(13) 0.0438(12) 0.0024(10) 0.0042(10) 0.0012(10)
C3 0.0445(13) 0.0549(15) 0.0628(16) 0.0012(12) 0.0011(12) 0.0043(12)
C4 0.0513(14) 0.0562(16) 0.0638(16) -0.0055(12) 0.0085(13) 0.0025(13)
C5 0.0452(12) 0.0452(13) 0.0476(13) 0.0006(10) 0.0046(10) -0.0022(10)
C6 0.0459(13) 0.0447(13) 0.0508(13) 0.0036(10) 0.0053(11) -0.0010(10)
C7 0.0391(11) 0.0488(13) 0.0411(12) 0.0004(10) 0.0048(10) -0.0012(10)
C8 0.0560(14) 0.0462(14) 0.0476(13) 0.0030(11) 0.0076(11) -0.0064(11)
C9 0.0561(15) 0.0594(16) 0.0573(15) 0.0022(13) -0.0029(13) -0.0121(13)
C10 0.0570(14) 0.0444(13) 0.0465(13) -0.0044(11) 0.0069(11) -0.0026(11)
C11 0.0803(19) 0.0438(14) 0.0594(16) -0.0041(13) 0.0049(15) -0.0004(12)
C12 0.0721(17) 0.0468(14) 0.0474(14) 0.0072(13) 0.0065(13) 0.0039(11)
C13 0.0533(14) 0.0469(13) 0.0419(12) 0.0055(11) 0.0057(11) 0.0002(10)
C14 0.0568(14) 0.0438(14) 0.0465(13) 0.0101(12) 0.0008(12) 0.0034(11)
C15 0.0509(14) 0.0466(15) 0.0622(16) 0.0073(12) 0.0050(13) 0.0095(12)
C16 0.0491(13) 0.0408(13) 0.0517(13) 0.0001(10) 0.0061(11) -0.0020(10)
C17 0.0530(14) 0.0498(14) 0.0639(16) 0.0049(12) 0.0054(13) -0.0021(12)
C18 0.0549(15) 0.0623(17) 0.0669(17) 0.0020(13) 0.0167(14) -0.0144(14)
C19 0.0643(16) 0.0610(16) 0.0529(15) -0.0059(13) 0.0165(13) -0.0062(13)
C20 0.0640(16) 0.0597(17) 0.0574(16) 0.0091(13) 0.0104(14) 0.0086(13)
C21 0.0518(14) 0.0550(15) 0.0566(15) 0.0062(12) 0.0142(12) 0.0048(12)
C22 0.0724(18) 0.0711(19) 0.0613(17) -0.0038(15) 0.0167(15) -0.0112(14)
C23 0.081(2) 0.0485(17) 0.097(3) -0.0016(15) -0.0104(18) -0.0047(16)
C24 0.0748(19) 0.0643(18) 0.0657(18) -0.0121(15) 0.0059(15) -0.0137(14)
C25 0.0766(19) 0.075(2) 0.0565(16) -0.0090(16) 0.0124(15) 0.0023(14)

loop_
_atom_type_symbol
_atom_type_description
_atom_type_scat_dispersion_real
_atom_type_scat_dispersion_imag
_atom_type_scat_source
C C 0.0033 0.0016
;
International Tables for Crystallography
(1992, Vol. C, Tables 4.2.6.8 and 6.1.1.4)
;
H H 0.0000 0.0000
;
International Tables for Crystallography
(1992, Vol. C, Table 6.1.1.4)
;
Cl Cl 0.1484 0.1585
;
International Tables for Crystallography
(1992, Vol. C, Tables 4.2.6.8 and 6.1.1.4)
;
O O 0.0106 0.0060
;
International Tables for Crystallography
(1992, Vol. C, Tables 4.2.6.8 and 6.1.1.4)
;

loop_
_geom_angle_atom_site_label_1
_geom_angle_atom_site_label_2
_geom_angle_atom_site_label_3
_geom_angle
_geom_angle_publ_flag
C7 O1 C8 118.15(17) no
C2 C1 C13 108.84(18) no
C2 C1 C14 111.3(2) no
C13 C1 C14 109.5(2) no
C1 C2 C3 118.91(19) no
C1 C2 C7 122.5(2) no
C3 C2 C7 118.6(2) no
O3 C3 C2 121.0(3) no
O3 C3 C4 121.3(3) no
C2 C3 C4 117.6(2) no
C3 C4 C5 113.7(2) no
C4 C5 C6 108.5(2) no
C4 C5 C22 107.8(2) no
C4 C5 C23 111.8(3) no
C6 C5 C22 110.0(2) no
C6 C5 C23 110.1(2) no
C22 C5 C23 108.5(3) no
C5 C6 C7 113.65(18) no
O1 C7 C2 122.4(2) no
O1 C7 C6 111.26(18) no
C2 C7 C6 126.3(2) no
O1 C8 C9 110.9(2) no
O1 C8 C13 122.8(2) no
C9 C8 C13 126.3(3) no
C8 C9 C10 113.1(2) no
C9 C10 C11 108.5(2) no
C9 C10 C24 109.5(3) no
C9 C10 C25 110.3(2) no
C11 C10 C24 110.2(2) no
C11 C10 C25 109.3(3) no
C24 C10 C25 109.0(3) no
C10 C11 C12 114.5(2) no
O2 C12 C11 121.7(3) no
O2 C12 C13 120.7(3) no
C11 C12 C13 117.6(3) no
C1 C13 C8 122.4(3) no
C1 C13 C12 119.2(2) no
C8 C13 C12 118.3(2) no
C1 C14 C15 124.6(3) no
C14 C15 C16 128.1(3) no
C15 C16 C17 119.2(2) no
C15 C16 C21 123.3(3) no
C17 C16 C21 117.5(3) no
C16 C17 C18 121.1(3) no
C17 C18 C19 119.4(3) no
Cl1 C19 C18 119.6(3) no
Cl1 C19 C20 119.2(2) no
C18 C19 C20 121.2(3) no
C19 C20 C21 118.7(3) no
C16 C21 C20 122.1(3) no
C2 C1 H1 109.048 no
C13 C1 H1 109.049 no
C14 C1 H1 109.033 no
C3 C4 H4A 108.824 no
C3 C4 H4B 108.827 no
C5 C4 H4A 108.827 no
C5 C4 H4B 108.825 no
H4A C4 H4B 107.694 no
C5 C6 H6A 108.843 no
C5 C6 H6B 108.834 no
C7 C6 H6A 108.840 no
C7 C6 H6B 108.826 no
H6A C6 H6B 107.685 no
C8 C9 H9A 108.954 no
C8 C9 H9B 108.952 no
C10 C9 H9A 108.954 no
C10 C9 H9B 108.949 no
H9A C9 H9B 107.758 no
C10 C11 H11A 108.624 no
C10 C11 H11B 108.623 no
C12 C11 H11A 108.627 no
C12 C11 H11B 108.630 no
H11A C11 H11B 107.591 no
C1 C14 H14 120(2) no
C15 C14 H14 116(2) no
C14 C15 H15 117(2) no
C16 C15 H15 114(2) no
C16 C17 H17 119.465 no
C18 C17 H17 119.480 no
C17 C18 H18 120.276 no
C19 C18 H18 120.295 no
C19 C20 H20 120.642 no
C21 C20 H20 120.636 no
C16 C21 H21 118.966 no
C20 C21 H21 118.975 no
C5 C22 H22A 109.468 no
C5 C22 H22B 109.471 no
C5 C22 H22C 109.474 no
H22A C22 H22B 109.480 no
H22A C22 H22C 109.469 no
H22B C22 H22C 109.466 no
C5 C23 H23A 109.469 no
C5 C23 H23B 109.479 no
C5 C23 H23C 109.476 no
H23A C23 H23B 109.462 no
H23A C23 H23C 109.469 no
H23B C23 H23C 109.473 no
C10 C24 H24A 109.468 no
C10 C24 H24B 109.469 no
C10 C24 H24C 109.475 no
H24A C24 H24B 109.469 no
H24A C24 H24C 109.479 no
H24B C24 H24C 109.467 no
C10 C25 H25A 109.481 no
C10 C25 H25B 109.472 no
C10 C25 H25C 109.464 no
H25A C25 H25B 109.478 no
H25A C25 H25C 109.467 no
H25B C25 H25C 109.466 no

loop_
_geom_bond_atom_site_label_1
_geom_bond_atom_site_label_2
_geom_bond_distance
_geom_bond_publ_flag
Cl1 C19 1.743(3) no
O1 C7 1.377(3) no
O1 C8 1.375(3) no
O2 C12 1.226(4) no
O3 C3 1.225(3) no
C1 C2 1.509(4) no
C1 C13 1.507(3) no
C1 C14 1.525(4) no
C2 C3 1.460(4) no
C2 C7 1.341(3) no
C3 C4 1.505(4) no
C4 C5 1.538(4) no
C5 C6 1.531(3) no
C5 C22 1.541(4) no
C5 C23 1.506(4) no
C6 C7 1.481(4) no
C8 C9 1.494(4) no
C8 C13 1.339(4) no
C9 C10 1.534(4) no
C10 C11 1.525(4) no
C10 C24 1.521(4) no
C10 C25 1.528(5) no
C11 C12 1.504(4) no
C12 C13 1.468(4) no
C14 C15 1.303(4) no
C15 C16 1.469(4) no
C16 C17 1.395(4) no
C16 C21 1.390(4) no
C17 C18 1.389(4) no
C18 C19 1.367(4) no
C19 C20 1.383(5) no
C20 C21 1.377(4) no
C1 H1 0.980 no
C4 H4A 0.970 no
C4 H4B 0.970 no
C6 H6A 0.970 no
C6 H6B 0.970 no
C9 H9A 0.970 no
C9 H9B 0.970 no
C11 H11A 0.970 no
C11 H11B 0.970 no
C14 H14 0.91(3) no
C15 H15 0.86(3) no
C17 H17 0.930 no
C18 H18 0.930 no
C20 H20 0.930 no
C21 H21 0.930 no
C22 H22A 0.960 no
C22 H22B 0.960 no
C22 H22C 0.960 no
C23 H23A 0.960 no
C23 H23B 0.960 no
C23 H23C 0.960 no
C24 H24A 0.960 no
C24 H24B 0.960 no
C24 H24C 0.960 no
C25 H25A 0.960 no
C25 H25B 0.960 no
C25 H25C 0.960 no

loop_
_geom_contact_atom_site_label_1
_geom_contact_atom_site_label_2
_geom_contact_distance
_geom_contact_site_symmetry_2
_geom_contact_publ_flag
O1 C1 2.896(3) . no
O2 C1 2.848(4) . no
O2 C8 3.522(4) . no
O2 C14 3.220(4) . no
O3 C1 2.834(3) . no
O3 C7 3.525(3) . no
O3 C14 3.228(4) . no
C2 C5 2.923(4) . no
C2 C8 2.750(3) . no
C2 C15 2.964(4) . no
C2 C22 3.381(4) . no
C3 C6 2.920(4) . no
C3 C14 3.234(4) . no
C3 C22 3.039(5) . no
C4 C7 2.806(4) . no
C7 C13 2.759(4) . no
C7 C14 3.435(4) . no
C7 C15 3.546(4) . no
C7 C22 3.161(4) . no
C8 C11 2.811(4) . no
C8 C14 3.425(4) . no
C8 C25 3.162(4) . no
C9 C12 2.919(4) . no
C10 C13 2.941(3) . no
C12 C14 3.154(4) . no
C12 C25 3.080(4) . no
C13 C15 3.198(4) . no
C13 C25 3.445(4) . no
C14 C21 3.043(4) . no
C16 C19 2.780(4) . no
C17 C20 2.767(4) . no
C18 C21 2.754(4) . no
O1 O3 3.588(3) 1_455 no
O2 C23 3.461(4) 2_746 no
O3 O1 3.588(3) 1_655 no
O3 C17 3.521(4) 1_655 no
O3 C22 3.485(4) 1_655 no
C16 C23 3.531(4) 2_646 no
C17 O3 3.521(4) 1_455 no
C22 O3 3.485(4) 1_455 no
C23 O2 3.461(4) 2_756 no
C23 C16 3.531(4) 2_656 no
Cl1 H18 2.7888 . no
Cl1 H20 2.8027 . no
O1 H6A 2.4660 . no
O1 H6B 2.6503 . no
O1 H9A 2.4389 . no
O1 H9B 2.7017 . no
O1 H15 3.28(3) . no
O2 H1 2.6456 . no
O2 H11A 2.8399 . no
O2 H11B 2.4933 . no
O2 H25A 3.4838 . no
O2 H14 3.08(3) . no
O3 H1 2.6400 . no
O3 H4A 2.8353 . no
O3 H4B 2.4940 . no
O3 H22C 3.4562 . no
O3 H14 3.53(3) . no
C1 H15 2.61(4) . no
C2 H4A 2.9246 . no
C2 H4B 3.3067 . no
C2 H6A 3.1828 . no
C2 H6B 3.0478 . no
C2 H22C 2.8571 . no
C2 H14 3.27(3) . no
C2 H15 2.71(3) . no
C3 H1 2.6851 . no
C3 H6B 3.4013 . no
C3 H22B 3.3286 . no
C3 H22C 2.7018 . no
C3 H15 3.53(3) . no
C4 H6A 3.3141 . no
C4 H6B 2.8128 . no
C4 H22A 3.3239 . no
C4 H22B 2.6496 . no
C4 H22C 2.6700 . no
C4 H23A 2.7246 . no
C4 H23B 2.6835 . no
C4 H23C 3.3444 . no
C6 H4A 2.7247 . no
C6 H4B 3.3272 . no
C6 H22A 2.7202 . no
C6 H22B 3.3433 . no
C6 H22C 2.6749 . no
C6 H23A 2.6530 . no
C6 H23B 3.3202 . no
C6 H23C 2.6843 . no
C7 H1 3.1850 . no
C7 H4A 3.0922 . no
C7 H22A 3.5430 . no
C7 H22C 2.8428 . no
C7 H15 2.99(3) . no
C8 H1 3.1742 . no
C8 H11A 3.1166 . no
C8 H25A 2.8589 . no
C8 H25B 3.5123 . no
C8 H15 3.40(3) . no
C9 H11A 2.7160 . no
C9 H11B 3.3174 . no
C9 H24A 3.3259 . no
C9 H24B 2.6757 . no
C9 H24C 2.6673 . no
C9 H25A 2.6941 . no
C9 H25B 2.6929 . no
C9 H25C 3.3406 . no
C11 H9A 3.3070 . no
C11 H9B 2.7901 . no
C11 H24A 2.6805 . no
C11 H24B 3.3260 . no
C11 H24C 2.6775 . no
C11 H25A 2.6618 . no
C11 H25B 3.3206 . no
C11 H25C 2.6749 . no
C12 H1 2.7208 . no
C12 H9B 3.3743 . no
C12 H25A 2.7419 . no
C12 H25C 3.4042 . no
C12 H14 3.34(3) . no
C13 H9A 3.2143 . no
C13 H9B 3.0225 . no
C13 H11A 2.9252 . no
C13 H11B 3.3124 . no
C13 H25A 2.9417 . no
C13 H14 3.03(3) . no
C13 H15 3.15(3) . no
C14 H21 2.7825 . no
C15 H1 3.2524 . no
C15 H17 2.6117 . no
C15 H21 2.6798 . no
C15 H22C 3.2936 . no
C16 H18 3.2612 . no
C16 H20 3.2588 . no
C16 H14 2.62(4) . no
C17 H21 3.2218 . no
C17 H15 2.54(3) . no
C18 H20 3.2342 . no
C19 H17 3.2162 . no
C19 H21 3.2126 . no
C20 H18 3.2345 . no
C21 H17 3.2241 . no
C21 H14 2.72(4) . no
C21 H15 3.23(3) . no
C22 H4A 3.3256 . no
C22 H4B 2.6204 . no
C22 H6A 2.5916 . no
C22 H6B 3.3326 . no
C22 H23A 3.3103 . no
C22 H23B 2.6569 . no
C22 H23C 2.6320 . no
C23 H4A 2.6603 . no
C23 H4B 2.7322 . no
C23 H6A 2.7737 . no
C23 H6B 2.5571 . no
C23 H22A 2.6338 . no
C23 H22B 2.6719 . no
C23 H22C 3.3035 . no
C24 H9A 2.7818 . no
C24 H9B 2.5546 . no
C24 H11A 2.6079 . no
C24 H11B 2.7150 . no
C24 H25A 3.3138 . no
C24 H25B 2.6629 . no
C24 H25C 2.6575 . no
C25 H9A 2.5925 . no
C25 H9B 3.3273 . no
C25 H11A 3.3190 . no
C25 H11B 2.6161 . no
C25 H24A 2.6568 . no
C25 H24B 2.6603 . no
C25 H24C 3.3152 . no
H1 H14 2.3218 . no
H1 H15 3.4931 . no
H4A H6B 2.7040 . no
H4A H22B 3.5081 . no
H4A H22C 3.5755 . no
H4A H23A 2.5103 . no
H4A H23B 2.8831 . no
H4A H23C 3.5521 . no
H4B H22A 3.5021 . no
H4B H22B 2.4168 . no
H4B H22C 2.8907 . no
H4B H23A 3.0541 . no
H4B H23B 2.5417 . no
H4B H23C 3.5853 . no
H6A H22A 2.4458 . no
H6A H22B 3.4981 . no
H6A H22C 2.7774 . no
H6A H23A 3.0704 . no
H6A H23C 2.6228 . no
H6B H22A 3.5129 . no
H6B H22C 3.5968 . no
H6B H23A 2.3609 . no
H6B H23B 3.4547 . no
H6B H23C 2.7893 . no
H9A H24B 2.6196 . no
H9A H24C 3.0943 . no
H9A H25A 2.8127 . no
H9A H25B 2.4175 . no
H9A H25C 3.4909 . no
H9B H11A 2.6782 . no
H9B H24A 3.4582 . no
H9B H24B 2.7656 . no
H9B H24C 2.3718 . no
H9B H25B 3.4917 . no
H11A H24A 2.8548 . no
H11A H24B 3.4969 . no
H11A H24C 2.4264 . no
H11A H25A 3.5705 . no
H11A H25C 3.5156 . no
H11B H24A 2.5422 . no
H11B H24B 3.5782 . no
H11B H24C 3.0115 . no
H11B H25A 2.8613 . no
H11B H25B 3.5047 . no
H11B H25C 2.4387 . no
H17 H18 2.3158 . no
H17 H15 2.3633 . no
H20 H21 2.3019 . no
H21 H14 2.2169 . no
H21 H15 3.5043 . no
H22A H23A 3.5125 . no
H22A H23B 2.9104 . no
H22A H23C 2.4305 . no
H22B H23A 3.5530 . no
H22B H23B 2.4981 . no
H22B H23C 2.9305 . no
H22C H23B 3.5385 . no
H22C H23C 3.5014 . no
H22C H15 2.7633 . no
H24A H25A 3.5321 . no
H24A H25B 2.9335 . no
H24A H25C 2.4730 . no
H24B H25A 3.5373 . no
H24B H25B 2.4825 . no
H24B H25C 2.9306 . no
H24C H25B 3.5402 . no
H24C H25C 3.5345 . no
H14 H15 2.62(5) . no
Cl1 H4A 2.9523 4_455 no
Cl1 H6A 3.4267 4_555 no
Cl1 H6B 3.0761 4_455 no
Cl1 H20 3.1167 3_757 no
O1 H1 3.5308 1_455 no
O2 H4B 3.0143 2_746 no
O2 H9B 3.0186 1_655 no
O2 H11A 3.3915 1_655 no
O2 H22B 3.2809 2_746 no
O2 H23B 2.5279 2_746 no
O2 H24C 2.9582 1_655 no
O3 H6A 3.0391 1_655 no
O3 H17 2.6407 1_655 no
O3 H22A 3.0396 1_655 no
O3 H22C 3.0799 1_655 no
O3 H15 2.82(3) 1_655 no
C1 H9B 3.4232 1_655 no
C3 H6A 3.1619 1_655 no
C3 H22A 3.5402 1_655 no
C4 H6A 3.0432 1_655 no
C4 H22A 3.2287 1_655 no
C6 H4A 3.4288 1_455 no
C8 H1 3.5812 1_455 no
C9 H1 3.4761 1_455 no
C11 H22A 3.5505 2_646 no
C11 H22B 3.5075 2_646 no
C11 H24A 3.3429 3_656 no
C12 H9B 3.3330 1_655 no
C12 H24C 3.3615 1_655 no
C13 H9B 3.4364 1_655 no
C14 H17 3.3706 1_655 no
C14 H23B 3.5372 2_746 no
C14 H23C 3.4729 2_646 no
C15 H23C 3.2686 2_646 no
C15 H25B 3.3457 4_555 no
C16 H9A 3.5021 4_555 no
C16 H23A 3.1917 2_646 no
C16 H23C 3.0596 2_646 no
C16 H25B 3.1228 4_555 no
C17 H9A 3.2356 4_555 no
C17 H21 3.5474 1_455 no
C17 H23A 3.1784 2_646 no
C17 H24B 3.2834 4_555 no
C17 H25A 3.5780 4_455 no
C17 H25B 3.5459 4_555 no
C17 H14 3.41(3) 1_455 no
C18 H9A 2.9736 4_555 no
C18 H21 3.0630 1_455 no
C18 H23A 3.3557 2_646 no
C18 H25A 3.1900 4_455 no
C18 H25B 3.5671 4_455 no
C19 H9A 2.9604 4_555 no
C19 H20 3.5788 3_757 no
C19 H23A 3.5336 2_646 no
C20 H9A 3.2097 4_555 no
C20 H18 3.5198 1_655 no
C20 H20 3.2609 3_757 no
C20 H23A 3.5721 2_646 no
C21 H9A 3.4585 4_555 no
C21 H18 3.0641 1_655 no
C21 H23A 3.3869 2_646 no
C21 H23C 3.1681 2_646 no
C21 H25B 3.4071 4_555 no
C22 H4B 3.4792 1_455 no
C22 H11A 3.1893 2_656 no
C22 H24A 3.1594 4_555 no
C22 H24B 3.4848 4_555 no
C23 H14 3.31(3) 2_756 no
C24 H11B 3.4035 3_656 no
C24 H22B 3.3790 4_454 no
C24 H22C 3.5428 4_454 no
C24 H24A 3.5277 3_656 no
C24 H25A 3.4227 1_455 no
C24 H25C 3.5105 1_455 no
C25 H17 3.5745 4_554 no
C25 H18 3.1411 4_554 no
C25 H24B 3.4493 1_655 no
C25 H24C 3.4838 1_655 no
H1 O1 3.5308 1_655 no
H1 C8 3.5812 1_655 no
H1 C9 3.4761 1_655 no
H1 H9B 2.6676 1_655 no
H1 H23B 3.2982 2_746 no
H1 H15 3.5668 1_655 no
H4A Cl1 2.9523 4_554 no
H4A C6 3.4288 1_655 no
H4A H6A 2.4673 1_655 no
H4A H21 3.5481 2_756 no
H4A H22A 3.2460 1_655 no
H4A H23C 3.5624 1_655 no
H4B O2 3.0143 2_756 no
H4B C22 3.4792 1_655 no
H4B H6A 3.1024 1_655 no
H4B H22A 2.5631 1_655 no
H6A Cl1 3.4267 4_454 no
H6A O3 3.0391 1_455 no
H6A C3 3.1619 1_455 no
H6A C4 3.0432 1_455 no
H6A H4A 2.4673 1_455 no
H6A H4B 3.1024 1_455 no
H6B Cl1 3.0761 4_554 no
H6B H20 3.2003 4_454 no
H9A C16 3.5021 4_454 no
H9A C17 3.2356 4_454 no
H9A C18 2.9736 4_454 no
H9A C19 2.9604 4_454 no
H9A C20 3.2097 4_454 no
H9A C21 3.4585 4_454 no
H9A H18 3.3500 4_454 no
H9B O2 3.0186 1_455 no
H9B C1 3.4232 1_455 no
H9B C12 3.3330 1_455 no
H9B C13 3.4364 1_455 no
H9B H1 2.6676 1_455 no
H9B H25A 3.2393 1_455 no
H11A O2 3.3915 1_455 no
H11A C22 3.1893 2_646 no
H11A H22A 2.8952 2_646 no
H11A H22B 2.6364 2_646 no
H11A H23B 3.1498 2_646 no
H11A H23C 3.3821 2_646 no
H11A H24A 3.0146 3_656 no
H11B C24 3.4035 3_656 no
H11B H22A 3.5133 2_646 no
H11B H22B 3.5745 2_646 no
H11B H24A 2.7995 3_656 no
H11B H24C 3.2856 1_655 no
H11B H24C 3.1883 3_656 no
H17 O3 2.6407 1_455 no
H17 C14 3.3706 1_455 no
H17 C25 3.5745 4_455 no
H17 H21 3.5230 1_455 no
H17 H23A 3.5712 2_646 no
H17 H24B 3.0741 4_555 no
H17 H25A 3.2996 4_455 no
H17 H25B 3.2416 4_455 no
H17 H14 3.0182 1_455 no
H18 C20 3.5198 1_455 no
H18 C21 3.0641 1_455 no
H18 C25 3.1411 4_455 no
H18 H9A 3.3500 4_555 no
H18 H20 3.4782 1_455 no
H18 H21 2.6544 1_455 no
H18 H25A 2.5705 4_455 no
H18 H25B 2.8446 4_455 no
H20 Cl1 3.1167 3_757 no
H20 C19 3.5788 3_757 no
H20 C20 3.2609 3_757 no
H20 H6B 3.2003 4_555 no
H20 H18 3.4782 1_655 no
H20 H20 2.6271 3_757 no
H21 C17 3.5474 1_655 no
H21 C18 3.0630 1_655 no
H21 H4A 3.5481 2_746 no
H21 H17 3.5230 1_655 no
H21 H18 2.6544 1_655 no
H21 H23A 3.1049 2_746 no
H21 H23C 3.2903 2_646 no
H22A O3 3.0396 1_455 no
H22A C3 3.5402 1_455 no
H22A C4 3.2287 1_455 no
H22A C11 3.5505 2_656 no
H22A H4A 3.2460 1_455 no
H22A H4B 2.5631 1_455 no
H22A H11A 2.8952 2_656 no
H22A H11B 3.5133 2_656 no
H22A H24A 3.2266 4_555 no
H22A H24B 3.4712 4_555 no
H22B O2 3.2809 2_756 no
H22B C11 3.5075 2_656 no
H22B C24 3.3790 4_555 no
H22B H11A 2.6364 2_656 no
H22B H11B 3.5745 2_656 no
H22B H24A 2.6154 4_555 no
H22B H24B 3.3381 4_555 no
H22B H25C 3.1132 4_555 no
H22C O3 3.0799 1_455 no
H22C C24 3.5428 4_555 no
H22C H24A 3.1416 4_555 no
H22C H24B 3.0828 4_555 no
H22C H25B 3.3101 4_555 no
H22C H25C 3.3602 4_555 no
H23A C16 3.1917 2_656 no
H23A C17 3.1784 2_656 no
H23A C18 3.3557 2_656 no
H23A C19 3.5336 2_656 no
H23A C20 3.5721 2_656 no
H23A C21 3.3869 2_656 no
H23A H17 3.5712 2_656 no
H23A H21 3.1049 2_756 no
H23A H14 2.9290 2_756 no
H23B O2 2.5279 2_756 no
H23B C14 3.5372 2_756 no
H23B H1 3.2982 2_756 no
H23B H11A 3.1498 2_656 no
H23B H14 2.8139 2_756 no
H23C C14 3.4729 2_656 no
H23C C15 3.2686 2_656 no
H23C C16 3.0596 2_656 no
H23C C21 3.1681 2_656 no
H23C H4A 3.5624 1_455 no
H23C H11A 3.3821 2_656 no
H23C H21 3.2903 2_656 no
H23C H14 3.3666 2_656 no
H24A C11 3.3429 3_656 no
H24A C22 3.1594 4_454 no
H24A C24 3.5277 3_656 no
H24A H11A 3.0146 3_656 no
H24A H11B 2.7995 3_656 no
H24A H22A 3.2266 4_454 no
H24A H22B 2.6154 4_454 no
H24A H22C 3.1416 4_454 no
H24A H24A 2.9515 3_656 no
H24A H24C 3.3448 3_656 no
H24B C17 3.2834 4_454 no
H24B C22 3.4848 4_454 no
H24B C25 3.4493 1_455 no
H24B H17 3.0741 4_454 no
H24B H22A 3.4712 4_454 no
H24B H22B 3.3381 4_454 no
H24B H22C 3.0828 4_454 no
H24B H25A 2.9632 1_455 no
H24B H25C 3.0634 1_455 no
H24C O2 2.9582 1_455 no
H24C C12 3.3615 1_455 no
H24C C25 3.4838 1_455 no
H24C H11B 3.2856 1_455 no
H24C H11B 3.1883 3_656 no
H24C H24A 3.3448 3_656 no
H24C H25A 3.0052 1_455 no
H24C H25C 3.1006 1_455 no
H25A C17 3.5780 4_554 no
H25A C18 3.1900 4_554 no
H25A C24 3.4227 1_655 no
H25A H9B 3.2393 1_655 no
H25A H17 3.2996 4_554 no
H25A H18 2.5705 4_554 no
H25A H24B 2.9632 1_655 no
H25A H24C 3.0052 1_655 no
H25B C15 3.3457 4_454 no
H25B C16 3.1228 4_454 no
H25B C17 3.5459 4_454 no
H25B C18 3.5671 4_554 no
H25B C21 3.4071 4_454 no
H25B H17 3.2416 4_554 no
H25B H18 2.8446 4_554 no
H25B H22C 3.3101 4_454 no
H25B H15 3.5908 4_454 no
H25C C24 3.5105 1_655 no
H25C H22B 3.1132 4_454 no
H25C H22C 3.3602 4_454 no
H25C H24B 3.0634 1_655 no
H25C H24C 3.1006 1_655 no
H14 C17 3.41(3) 1_655 no
H14 C23 3.31(3) 2_746 no
H14 H17 3.0182 1_655 no
H14 H23A 2.9290 2_746 no
H14 H23B 2.8139 2_746 no
H14 H23C 3.3666 2_646 no
H15 O3 2.82(3) 1_455 no
H15 H1 3.5668 1_455 no
H15 H25B 3.5908 4_555 no

loop_
_geom_hbond_atom_site_label_D
_geom_hbond_atom_site_label_H
_geom_hbond_atom_site_label_A
_geom_hbond_site_symmetry_A
_geom_hbond_distance_DH
_geom_hbond_distance_HA
_geom_hbond_distance_DA
_geom_hbond_angle_DHA
_geom_hbond_publ_flag
C23 H23B O2 2_756 0.960 2.5279 3.461(4) 163.0 yes

loop_
_geom_torsion_atom_site_label_1
_geom_torsion_atom_site_label_2
_geom_torsion_atom_site_label_3
_geom_torsion_atom_site_label_4
_geom_torsion
_geom_torsion_publ_flag
C7 O1 C8 C9 -172.00(18) no
C7 O1 C8 C13 9.1(4) no
C8 O1 C7 C2 -7.4(4) no
C8 O1 C7 C6 171.84(18) no
C2 C1 C13 C8 -15.6(3) no
C2 C1 C13 C12 167.64(19) no
C13 C1 C2 C3 -162.82(19) no
C13 C1 C2 C7 17.3(3) no
C2 C1 C14 C15 41.8(3) no
C14 C1 C2 C3 76.4(3) no
C14 C1 C2 C7 -103.6(3) no
C13 C1 C14 C15 -78.6(3) no
C14 C1 C13 C8 106.3(3) no
C14 C1 C13 C12 -70.5(3) no
C1 C2 C3 O3 -2.9(4) no
C1 C2 C3 C4 174.8(2) no
C1 C2 C7 O1 -6.9(4) no
C1 C2 C7 C6 174.0(2) no
C3 C2 C7 O1 173.2(2) no
C3 C2 C7 C6 -5.9(4) no
C7 C2 C3 O3 177.0(3) no
C7 C2 C3 C4 -5.2(4) no
O3 C3 C4 C5 -146.3(3) no
C2 C3 C4 C5 36.0(4) no
C3 C4 C5 C6 -53.3(3) no
C3 C4 C5 C22 65.9(3) no
C3 C4 C5 C23 -174.92(19) no
C4 C5 C6 C7 42.2(3) no
C22 C5 C6 C7 -75.5(3) no
C23 C5 C6 C7 164.9(3) no
C5 C6 C7 O1 166.44(19) no
C5 C6 C7 C2 -14.4(4) no
O1 C8 C9 C10 160.40(19) no
O1 C8 C13 C1 3.6(4) no
O1 C8 C13 C12 -179.6(2) no
C9 C8 C13 C1 -175.1(3) no
C9 C8 C13 C12 1.6(4) no
C13 C8 C9 C10 -20.7(4) no
C8 C9 C10 C11 44.0(3) no
C8 C9 C10 C24 164.34(19) no
C8 C9 C10 C25 -75.7(3) no
C9 C10 C11 C12 -52.8(3) no
C24 C10 C11 C12 -172.7(3) no
C25 C10 C11 C12 67.5(3) no
C10 C11 C12 O2 -145.5(3) no
C10 C11 C12 C13 36.4(4) no
O2 C12 C13 C1 -10.4(4) no
O2 C12 C13 C8 172.7(3) no
C11 C12 C13 C1 167.7(2) no
C11 C12 C13 C8 -9.2(4) no
C1 C14 C15 C16 176.2(2) no
C14 C15 C16 C17 -172.4(3) no
C14 C15 C16 C21 7.1(4) no
C15 C16 C17 C18 177.9(2) no
C15 C16 C21 C20 -178.6(2) no
C17 C16 C21 C20 0.8(4) no
C21 C16 C17 C18 -1.6(4) no
C16 C17 C18 C19 0.9(4) no
C17 C18 C19 Cl1 -179.8(2) no
C17 C18 C19 C20 0.6(4) no
Cl1 C19 C20 C21 179.07(16) no
C18 C19 C20 C21 -1.3(4) no
C19 C20 C21 C16 0.6(4) no
